data_4065216
loop_
_publ_author_name
'Knisley, Thomas J.'
'Saly, Mark J.'
'Heeg, Mary Jane'
'Roberts, John L.'
'Winter, Charles H.'

_publ_section_title
;
 Volatility and High Thermal Stability in Mid- to Late-First-Row
 Transition-Metal Diazadienyl Complexes
;
_journal_issue 18
_journal_name_full Organometallics
_journal_page_first 5010
_journal_paper_doi 10.1021/om200626w
_journal_volume 30
_journal_year 2011
_chemical_formula_sum 'C20 H40 N4 Ni'
_chemical_formula_weight 395.27
_chemical_name_systematic
; 
 ? 
;
_space_group_IT_number 62
_symmetry_cell_setting orthorhombic
_symmetry_space_group_name_Hall '-P 2ac 2n'
_symmetry_space_group_name_H-M 'P n m a'
_atom_sites_solution_hydrogens geom
_atom_sites_solution_primary direct
_atom_sites_solution_secondary difmap
_audit_creation_method SHELXL-97
_cell_angle_alpha 90.00
_cell_angle_beta 90.00
_cell_angle_gamma 90.00
_cell_formula_units_Z 4
_cell_length_a 18.1617(7)
_cell_length_b 13.3739(5)
_cell_length_c 9.2280(4)
_cell_measurement_reflns_used 7658
_cell_measurement_temperature 100(2)
_cell_measurement_theta_max 31.2
_cell_measurement_theta_min 2.5
_cell_volume 2241.41(15)
_computing_cell_refinement 'Bruker APEX2'
_computing_data_collection 'Bruker APEX2'
_computing_data_reduction 'Bruker APEX2'
_computing_molecular_graphics SHELXTL-Plus
_computing_publication_material SHELXL-97
_computing_structure_refinement 'SHELXL-97 (Sheldrick, 1997)'
_computing_structure_solution 'SHELXS-97 (Sheldrick, 1990)'
_diffrn_ambient_temperature 100(2)
_diffrn_measured_fraction_theta_full 1.000
_diffrn_measured_fraction_theta_max 0.909
_diffrn_measurement_method 'Bruker APEX2'
_diffrn_radiation_monochromator graphite
_diffrn_radiation_source 'fine-focus sealed tube'
_diffrn_radiation_type MoK\a
_diffrn_radiation_wavelength 0.71073
_diffrn_reflns_av_R_equivalents 0.0489
_diffrn_reflns_av_sigmaI/netI 0.0390
_diffrn_reflns_limit_h_max 26
_diffrn_reflns_limit_h_min 0
_diffrn_reflns_limit_k_max 20
_diffrn_reflns_limit_k_min 0
_diffrn_reflns_limit_l_max 13
_diffrn_reflns_limit_l_min 0
_diffrn_reflns_number 40008
_diffrn_reflns_theta_full 28.30
_diffrn_reflns_theta_max 33.33
_diffrn_reflns_theta_min 2.24
_exptl_absorpt_coefficient_mu 0.875
_exptl_absorpt_correction_T_max 0.7731
_exptl_absorpt_correction_T_min 0.7611
_exptl_absorpt_correction_type multi-scan
_exptl_absorpt_process_details 'SADABS, Sheldrick, 1997'
_exptl_crystal_colour dark
_exptl_crystal_density_diffrn 1.171
_exptl_crystal_density_method 'not measured'
_exptl_crystal_description irregular
_exptl_crystal_F_000 864
_exptl_crystal_size_max 0.33
_exptl_crystal_size_mid 0.33
_exptl_crystal_size_min 0.31
_refine_diff_density_max 0.770
_refine_diff_density_min -0.243
_refine_diff_density_rms 0.060
_refine_ls_extinction_method none
_refine_ls_goodness_of_fit_ref 1.044
_refine_ls_hydrogen_treatment mixed
_refine_ls_matrix_type full
_refine_ls_number_parameters 211
_refine_ls_number_reflns 4082
_refine_ls_number_restraints 0
_refine_ls_restrained_S_all 1.044
_refine_ls_R_factor_all 0.0409
_refine_ls_R_factor_gt 0.0302
_refine_ls_shift/su_max 0.001
_refine_ls_shift/su_mean 0.000
_refine_ls_structure_factor_coef Fsqd
_refine_ls_weighting_details 'calc w=1/[\s^2^(Fo^2^)+(0.0417P)^2^+0.6079P] where P=(Fo^2^+2Fc^2^)/3'
_refine_ls_weighting_scheme calc
_refine_ls_wR_factor_gt 0.0772
_refine_ls_wR_factor_ref 0.0811
_reflns_number_gt 3439
_reflns_number_total 4082
_reflns_threshold_expression >2sigma(I)
_cod_data_source_file om200626w_si_002.cif
_cod_data_source_block xtok
_cod_depositor_comments
;
The following automatic conversions were performed:

'_exptl_absorpt_correction_type' value 'Multi-scan' changed to
'multi-scan' according to
/home/saulius/struct/CIF-dictionaries/cif_core.dic dictionary named
'cif_core.dic' version 2.4.1 from 2010-06-29.

Automatic conversion script
Id: cif_fix_values 1715 2011-07-08 13:25:40Z adriana 

 Adding full bibliography for 4065213--4065216.cif.
;
_cod_original_sg_symbol_H-M Pnma
_cod_database_code 4065216

loop_
_symmetry_equiv_pos_as_xyz
'x, y, z'
'-x+1/2, -y, z+1/2'
'-x, y+1/2, -z'
'x+1/2, -y+1/2, -z+1/2'
'-x, -y, -z'
'x-1/2, y, -z-1/2'
'x, -y-1/2, z'
'-x-1/2, y-1/2, z-1/2'

loop_
_atom_site_label
_atom_site_type_symbol
_atom_site_fract_x
_atom_site_fract_y
_atom_site_fract_z
_atom_site_U_iso_or_equiv
_atom_site_adp_type
_atom_site_occupancy
_atom_site_symmetry_multiplicity
_atom_site_calc_flag
_atom_site_refinement_flags
Ni1 Ni 0.327826(9) 0.2500 0.704348(19) 0.01297(6) Uani 1 2 d S
N1 N 0.22223(7) 0.2500 0.71279(13) 0.0152(2) Uani 1 2 d S
N2 N 0.31165(7) 0.2500 0.49912(14) 0.0154(2) Uani 1 2 d S
C1 C 0.19176(8) 0.2500 0.58219(17) 0.0173(3) Uani 1 2 d S
C2 C 0.24072(8) 0.2500 0.46485(17) 0.0180(3) Uani 1 2 d S
C3 C 0.17320(8) 0.2500 0.84170(18) 0.0172(3) Uani 1 2 d S
C4 C 0.22157(10) 0.2500 0.97604(19) 0.0280(4) Uani 1 2 d S
C5 C 0.12499(8) 0.15642(10) 0.84160(15) 0.0284(3) Uani 1 1 d .
C6 C 0.36689(8) 0.2500 0.38046(16) 0.0171(3) Uani 1 2 d S
C7 C 0.35829(8) 0.15640(10) 0.28677(14) 0.0282(3) Uani 1 1 d .
C8 C 0.44325(9) 0.2500 0.44843(19) 0.0256(3) Uani 1 2 d S
N3 N 0.38882(5) 0.15440(6) 0.80212(9) 0.01404(16) Uani 1 1 d .
C9 C 0.44013(6) 0.19740(7) 0.88384(11) 0.01632(19) Uani 1 1 d .
C10 C 0.38480(6) 0.04332(8) 0.79658(11) 0.01696(19) Uani 1 1 d .
C11 C 0.32086(7) 0.01425(9) 0.69927(15) 0.0271(3) Uani 1 1 d .
C12 C 0.45559(8) 0.00041(10) 0.7325(2) 0.0341(3) Uani 1 1 d .
C13 C 0.37199(11) 0.00116(10) 0.94824(16) 0.0377(3) Uani 1 1 d .
H1 H 0.1401(12) 0.2500 0.572(2) 0.027(5) Uiso 1 2 d S
H2 H 0.2225(11) 0.2500 0.370(2) 0.026(5) Uiso 1 2 d S
H4A H 0.1892(12) 0.2500 1.068(2) 0.024(5) Uiso 1 2 d S
H4B H 0.2520(9) 0.1947(12) 0.9748(18) 0.036(4) Uiso 1 1 d .
H5A H 0.0944(8) 0.1560(12) 0.9290(18) 0.033(4) Uiso 1 1 d .
H5B H 0.0917(10) 0.1560(14) 0.758(2) 0.041(5) Uiso 1 1 d .
H5C H 0.1544(10) 0.0984(15) 0.840(2) 0.047(5) Uiso 1 1 d .
H7A H 0.3645(9) 0.0987(12) 0.3428(18) 0.030(4) Uiso 1 1 d .
H7B H 0.3930(10) 0.1536(13) 0.2115(18) 0.036(5) Uiso 1 1 d .
H7C H 0.3079(11) 0.1515(14) 0.240(2) 0.044(5) Uiso 1 1 d .
H8A H 0.4785(11) 0.2500 0.374(2) 0.022(5) Uiso 1 2 d S
H8B H 0.4494(9) 0.1925(11) 0.5010(18) 0.035(4) Uiso 1 1 d .
H9 H 0.4734(7) 0.1593(10) 0.9392(15) 0.020(3) Uiso 1 1 d .
H11A H 0.3178(10) -0.0568(15) 0.6944(18) 0.039(5) Uiso 1 1 d .
H11B H 0.3277(8) 0.0410(14) 0.602(2) 0.038(5) Uiso 1 1 d .
H11C H 0.2754(10) 0.0362(15) 0.740(2) 0.048(5) Uiso 1 1 d .
H12A H 0.4950(11) 0.0134(17) 0.7907(19) 0.050(6) Uiso 1 1 d .
H12B H 0.4522(11) -0.0701(15) 0.7269(19) 0.043(5) Uiso 1 1 d .
H12C H 0.4630(12) 0.0291(17) 0.635(2) 0.071(7) Uiso 1 1 d .
H13A H 0.4121(11) 0.0208(15) 1.011(2) 0.057(5) Uiso 1 1 d .
H13B H 0.3288(10) 0.0258(15) 0.981(2) 0.049(6) Uiso 1 1 d .
H13C H 0.3672(10) -0.0670(14) 0.9454(19) 0.045(5) Uiso 1 1 d .

loop_
_atom_site_aniso_label
_atom_site_aniso_U_11
_atom_site_aniso_U_22
_atom_site_aniso_U_33
_atom_site_aniso_U_23
_atom_site_aniso_U_13
_atom_site_aniso_U_12
Ni1 0.01275(10) 0.01252(9) 0.01364(10) 0.000 -0.00219(6) 0.000
N1 0.0150(5) 0.0139(5) 0.0167(6) 0.000 -0.0003(4) 0.000
N2 0.0171(5) 0.0139(5) 0.0151(6) 0.000 -0.0004(4) 0.000
C1 0.0150(6) 0.0175(6) 0.0193(7) 0.000 -0.0031(5) 0.000
C2 0.0185(6) 0.0191(6) 0.0164(7) 0.000 -0.0045(5) 0.000
C3 0.0146(6) 0.0177(6) 0.0193(7) 0.000 0.0015(5) 0.000
C4 0.0207(8) 0.0459(11) 0.0173(8) 0.000 0.0006(6) 0.000
C5 0.0300(6) 0.0253(6) 0.0299(6) -0.0008(5) 0.0072(5) -0.0094(5)
C6 0.0194(7) 0.0167(6) 0.0152(6) 0.000 0.0014(5) 0.000
C7 0.0313(7) 0.0259(6) 0.0273(6) -0.0097(5) 0.0062(5) -0.0034(5)
C8 0.0192(7) 0.0383(10) 0.0193(8) 0.000 0.0018(6) 0.000
N3 0.0154(4) 0.0113(3) 0.0154(4) 0.0001(3) -0.0002(3) -0.0004(3)
C9 0.0165(4) 0.0152(4) 0.0173(5) 0.0009(3) -0.0030(3) 0.0012(3)
C10 0.0189(5) 0.0113(4) 0.0206(5) 0.0007(4) -0.0021(4) 0.0001(3)
C11 0.0275(6) 0.0160(5) 0.0379(7) -0.0037(5) -0.0117(5) -0.0024(4)
C12 0.0233(6) 0.0185(5) 0.0606(10) -0.0102(6) 0.0031(6) 0.0030(5)
C13 0.0699(11) 0.0189(6) 0.0244(6) 0.0044(5) -0.0011(6) -0.0112(6)

loop_
_atom_type_symbol
_atom_type_description
_atom_type_scat_dispersion_real
_atom_type_scat_dispersion_imag
_atom_type_scat_source
C C 0.0033 0.0016 'International Tables Vol C Tables 4.2.6.8 and 6.1.1.4'
H H 0.0000 0.0000 'International Tables Vol C Tables 4.2.6.8 and 6.1.1.4'
N N 0.0061 0.0033 'International Tables Vol C Tables 4.2.6.8 and 6.1.1.4'
Ni Ni 0.3393 1.1124 'International Tables Vol C Tables 4.2.6.8 and 6.1.1.4'

loop_
_geom_angle_atom_site_label_1
_geom_angle_atom_site_label_2
_geom_angle_atom_site_label_3
_geom_angle
_geom_angle_site_symmetry_1
_geom_angle_site_symmetry_3
N2 Ni1 N3 123.62(3) . 7_565
N2 Ni1 N3 123.62(3) . .
N3 Ni1 N3 83.65(5) 7_565 .
N2 Ni1 N1 83.51(5) . .
N3 Ni1 N1 123.93(3) 7_565 .
N3 Ni1 N1 123.93(3) . .
C1 N1 C3 118.52(13) . .
C1 N1 Ni1 112.33(10) . .
C3 N1 Ni1 129.14(10) . .
C2 N2 C6 118.71(13) . .
C2 N2 Ni1 112.61(10) . .
C6 N2 Ni1 128.68(10) . .
N1 C1 C2 115.95(13) . .
N2 C2 C1 115.60(14) . .
N1 C3 C4 107.86(11) . .
N1 C3 C5 110.06(9) . 7_565
C4 C3 C5 109.39(10) . 7_565
N1 C3 C5 110.06(9) . .
C4 C3 C5 109.39(10) . .
C5 C3 C5 110.05(14) 7_565 .
N2 C6 C8 108.16(12) . .
N2 C6 C7 110.35(8) . .
C8 C6 C7 109.03(9) . .
N2 C6 C7 110.35(8) . 7_565
C8 C6 C7 109.03(9) . 7_565
C7 C6 C7 109.87(14) . 7_565
C9 N3 C10 119.05(8) . .
C9 N3 Ni1 112.55(7) . .
C10 N3 Ni1 128.41(7) . .
N3 C9 C9 115.63(6) . 7_565
N3 C10 C11 108.26(9) . .
N3 C10 C13 110.16(9) . .
C11 C10 C13 109.33(11) . .
N3 C10 C12 110.32(9) . .
C11 C10 C12 108.58(10) . .
C13 C10 C12 110.16(12) . .

loop_
_geom_bond_atom_site_label_1
_geom_bond_atom_site_label_2
_geom_bond_distance
_geom_bond_site_symmetry_2
Ni1 N2 1.9165(13) .
Ni1 N3 1.9172(9) 7_565
Ni1 N3 1.9172(9) .
Ni1 N1 1.9194(13) .
N1 C1 1.3262(19) .
N1 C3 1.486(2) .
N2 C2 1.3265(19) .
N2 C6 1.4851(19) .
C1 C2 1.401(2) .
C3 C4 1.519(2) .
C3 C5 1.5274(15) 7_565
C3 C5 1.5274(15) .
C6 C8 1.522(2) .
C6 C7 1.5293(15) .
C6 C7 1.5293(15) 7_565
N3 C9 1.3296(13) .
N3 C10 1.4882(13) .
C9 C9 1.407(2) 7_565
C10 C11 1.5186(16) .
C10 C13 1.5266(17) .
C10 C12 1.5271(17) .

loop_
_geom_torsion_atom_site_label_1
_geom_torsion_atom_site_label_2
_geom_torsion_atom_site_label_3
_geom_torsion_atom_site_label_4
_geom_torsion
_geom_torsion_site_symmetry_1
_geom_torsion_site_symmetry_4
N2 Ni1 N1 C1 0.0 . .
N3 Ni1 N1 C1 126.51(4) 7_565 .
N3 Ni1 N1 C1 -126.51(4) . .
N2 Ni1 N1 C3 180.0 . .
N3 Ni1 N1 C3 -53.49(4) 7_565 .
N3 Ni1 N1 C3 53.49(4) . .
N3 Ni1 N2 C2 -126.79(4) 7_565 .
N3 Ni1 N2 C2 126.79(4) . .
N1 Ni1 N2 C2 0.0 . .
N3 Ni1 N2 C6 53.21(4) 7_565 .
N3 Ni1 N2 C6 -53.21(4) . .
N1 Ni1 N2 C6 180.0 . .
C3 N1 C1 C2 180.0 . .
Ni1 N1 C1 C2 0.0 . .
C6 N2 C2 C1 180.0 . .
Ni1 N2 C2 C1 0.0 . .
N1 C1 C2 N2 0.0 . .
C1 N1 C3 C4 180.0 . .
Ni1 N1 C3 C4 0.0 . .
C1 N1 C3 C5 -60.73(9) . 7_565
Ni1 N1 C3 C5 119.27(9) . 7_565
C1 N1 C3 C5 60.73(9) . .
Ni1 N1 C3 C5 -119.27(9) . .
C2 N2 C6 C8 180.0 . .
Ni1 N2 C6 C8 0.0 . .
C2 N2 C6 C7 -60.81(9) . .
Ni1 N2 C6 C7 119.19(9) . .
C2 N2 C6 C7 60.81(9) . 7_565
Ni1 N2 C6 C7 -119.19(9) . 7_565
N2 Ni1 N3 C9 126.33(7) . .
N3 Ni1 N3 C9 -0.18(9) 7_565 .
N1 Ni1 N3 C9 -127.20(7) . .
N2 Ni1 N3 C10 -53.80(10) . .
N3 Ni1 N3 C10 179.69(7) 7_565 .
N1 Ni1 N3 C10 52.67(10) . .
C10 N3 C9 C9 -179.73(6) . 7_565
Ni1 N3 C9 C9 0.15(7) . 7_565
C9 N3 C10 C11 178.66(10) . .
Ni1 N3 C10 C11 -1.20(13) . .
C9 N3 C10 C13 59.16(14) . .
Ni1 N3 C10 C13 -120.70(11) . .
C9 N3 C10 C12 -62.66(13) . .
Ni1 N3 C10 C12 117.47(11) . .
